data_4330247
loop_
_publ_author_name
'Lu-Fang Ma'
'Min-Le Han'
'Jian-Hua Qin'
'Li-Ya Wang'
'Miao Du'

_publ_section_title
;
 MnIICoordination Polymers Based on Bi-, Tri-, and Tetranuclear and
 Polymeric Chain Building Units: Crystal Structures and Magnetic
 Properties
;
_journal_name_full 'Inorganic Chemistry'
_journal_page_first 9431
_journal_page_last 9442
_journal_paper_doi 10.1021/ic3012537
_journal_volume 51
_journal_year 2012
_chemical_formula_sum 'C41 H41 Mn2 N4 O8.5'
_chemical_formula_weight 835.66
_chemical_name_systematic
;

 ?

;
_space_group_IT_number 15
_symmetry_cell_setting monoclinic
_symmetry_space_group_name_Hall '-C 2yc'
_symmetry_space_group_name_H-M 'C 1 2/c 1'
_atom_sites_solution_hydrogens geom
_atom_sites_solution_primary direct
_atom_sites_solution_secondary difmap
_audit_creation_method SHELXL-97
_cell_angle_alpha 90.00
_cell_angle_beta 125.281(3)
_cell_angle_gamma 90.00
_cell_formula_units_Z 8
_cell_length_a 19.493(6)
_cell_length_b 29.829(9)
_cell_length_c 16.340(5)
_cell_measurement_reflns_used 5776
_cell_measurement_temperature 296(2)
_cell_measurement_theta_max 25.50
_cell_measurement_theta_min 2.42
_cell_volume 7756(4)
_computing_cell_refinement 'Bruker SMART'
_computing_data_collection 'Bruker SMART'
_computing_data_reduction 'Bruker SAINT'
_computing_molecular_graphics 'Bruker SHELXTL'
_computing_publication_material 'Bruker SHELXTL'
_computing_structure_refinement 'SHELXL-97 (Sheldrick, 1997)'
_computing_structure_solution 'SHELXS-97 (Sheldrick, 1990)'
_diffrn_ambient_temperature 296(2)
_diffrn_measured_fraction_theta_full 0.986
_diffrn_measured_fraction_theta_max 0.986
_diffrn_measurement_device_type 'CCD area detector'
_diffrn_measurement_method 'phi and omega scans'
_diffrn_radiation_monochromator graphite
_diffrn_radiation_source 'fine-focus sealed tube'
_diffrn_radiation_type MoK\a
_diffrn_radiation_wavelength 0.71073
_diffrn_reflns_av_R_equivalents 0.0562
_diffrn_reflns_av_sigmaI/netI 0.0613
_diffrn_reflns_limit_h_max 22
_diffrn_reflns_limit_h_min -23
_diffrn_reflns_limit_k_max 36
_diffrn_reflns_limit_k_min -36
_diffrn_reflns_limit_l_max 19
_diffrn_reflns_limit_l_min -17
_diffrn_reflns_number 22141
_diffrn_reflns_theta_full 25.50
_diffrn_reflns_theta_max 25.50
_diffrn_reflns_theta_min 2.42
_diffrn_standards_number 0
_exptl_absorpt_coefficient_mu 0.711
_exptl_absorpt_correction_T_max 0.8423
_exptl_absorpt_correction_T_min 0.8045
_exptl_absorpt_correction_type multi-scan
_exptl_absorpt_process_details sadabs
_exptl_crystal_colour colourless
_exptl_crystal_density_diffrn 1.431
_exptl_crystal_description block
_exptl_crystal_F_000 3464
_exptl_crystal_size_max 0.32
_exptl_crystal_size_mid 0.27
_exptl_crystal_size_min 0.25
_refine_diff_density_max 1.564
_refine_diff_density_min -0.853
_refine_diff_density_rms 0.107
_refine_ls_extinction_method none
_refine_ls_goodness_of_fit_ref 1.042
_refine_ls_hydrogen_treatment constr
_refine_ls_matrix_type full
_refine_ls_number_parameters 524
_refine_ls_number_reflns 7136
_refine_ls_number_restraints 69
_refine_ls_restrained_S_all 1.041
_refine_ls_R_factor_all 0.0990
_refine_ls_R_factor_gt 0.0753
_refine_ls_shift/su_max 0.002
_refine_ls_shift/su_mean 0.000
_refine_ls_structure_factor_coef Fsqd
_refine_ls_weighting_details 'calc w=1/[\s^2^(Fo^2^)+(0.1233P)^2^+41.0501P] where P=(Fo^2^+2Fc^2^)/3'
_refine_ls_weighting_scheme calc
_refine_ls_wR_factor_gt 0.2101
_refine_ls_wR_factor_ref 0.2293
_reflns_number_gt 5243
_reflns_number_total 7136
_reflns_threshold_expression >2sigma(I)
_cod_data_source_file ic3012537_si_002_4.cif
_cod_data_source_block 4
_cod_original_formula_sum 'C41 H41 Mn2 N4 O8.50'
_cod_database_code 4330247

loop_
_symmetry_equiv_pos_as_xyz
'x, y, z'
'-x, y, -z+1/2'
'x+1/2, y+1/2, z'
'-x+1/2, y+1/2, -z+1/2'
'-x, -y, -z'
'x, -y, z-1/2'
'-x+1/2, -y+1/2, -z'
'x+1/2, -y+1/2, z-1/2'

loop_
_atom_site_label
_atom_site_type_symbol
_atom_site_fract_x
_atom_site_fract_y
_atom_site_fract_z
_atom_site_U_iso_or_equiv
_atom_site_adp_type
_atom_site_occupancy
_atom_site_symmetry_multiplicity
_atom_site_calc_flag
_atom_site_refinement_flags
_atom_site_disorder_assembly
_atom_site_disorder_group
C22 C 0.2999(10) 0.8541(4) 1.1721(9) 0.0616(16) Uani 0.61(2) 1 d PDU A 1
H22A H 0.3548 0.8585 1.2330 0.092 Uiso 0.61(2) 1 calc PR A 1
H22B H 0.2693 0.8328 1.1833 0.092 Uiso 0.61(2) 1 calc PR A 1
H22C H 0.2703 0.8822 1.1511 0.092 Uiso 0.61(2) 1 calc PR A 1
C23 C 0.3597(8) 0.7925(4) 1.1280(12) 0.0617(15) Uani 0.61(2) 1 d PDU A 1
H23A H 0.3644 0.7806 1.0768 0.092 Uiso 0.61(2) 1 calc PR A 1
H23B H 0.3317 0.7711 1.1431 0.092 Uiso 0.61(2) 1 calc PR A 1
H23C H 0.4148 0.7984 1.1873 0.092 Uiso 0.61(2) 1 calc PR A 1
C24 C 0.2208(6) 0.8264(5) 0.9966(7) 0.0628(14) Uani 0.61(2) 1 d PDU A 1
H24A H 0.1879 0.8533 0.9735 0.094 Uiso 0.61(2) 1 calc PR A 1
H24B H 0.1941 0.8044 1.0123 0.094 Uiso 0.61(2) 1 calc PR A 1
H24C H 0.2254 0.8149 0.9451 0.094 Uiso 0.61(2) 1 calc PR A 1
C22' C 0.3342(14) 0.8479(7) 1.1962(10) 0.0616(16) Uani 0.39(2) 1 d PD A 2
H22D H 0.3941 0.8457 1.2428 0.092 Uiso 0.39(2) 1 calc PR A 2
H22E H 0.3078 0.8273 1.2151 0.092 Uiso 0.39(2) 1 calc PR A 2
H22F H 0.3167 0.8779 1.1970 0.092 Uiso 0.39(2) 1 calc PR A 2
C23' C 0.3339(14) 0.7882(4) 1.0891(17) 0.0617(15) Uani 0.39(2) 1 d PD A 2
H23D H 0.3177 0.7809 1.0230 0.092 Uiso 0.39(2) 1 calc PR A 2
H23E H 0.3062 0.7684 1.1076 0.092 Uiso 0.39(2) 1 calc PR A 2
H23F H 0.3937 0.7851 1.1360 0.092 Uiso 0.39(2) 1 calc PR A 2
C24' C 0.2130(6) 0.8408(7) 1.0164(14) 0.0628(14) Uani 0.39(2) 1 d PD A 2
H24D H 0.1956 0.8699 1.0226 0.094 Uiso 0.39(2) 1 calc PR A 2
H24E H 0.1863 0.8182 1.0309 0.094 Uiso 0.39(2) 1 calc PR A 2
H24F H 0.1972 0.8368 0.9493 0.094 Uiso 0.39(2) 1 calc PR A 2
Mn1 Mn 0.39217(5) 0.95544(2) 0.75455(6) 0.0284(2) Uani 1 1 d . . .
Mn2 Mn 0.39260(5) 0.79544(2) 0.73715(6) 0.0316(2) Uani 1 1 d . . .
O1 O 0.2839(2) 0.91995(11) 0.6402(3) 0.0389(9) Uani 1 1 d . . .
O2 O 0.3267(2) 0.85104(12) 0.6390(3) 0.0419(10) Uani 1 1 d . . .
O3 O 0.1149(2) 0.74156(11) 0.3819(3) 0.0392(9) Uani 1 1 d . . .
O4 O -0.0154(3) 0.75097(13) 0.3374(3) 0.0455(10) Uani 1 1 d . . .
O5 O 0.4083(3) 0.83075(11) 0.8618(3) 0.0437(10) Uani 1 1 d . . .
O6 O 0.4477(2) 0.89936(11) 0.8520(3) 0.0366(9) Uani 1 1 d . . .
O7 O 0.4963(2) 1.00881(11) 1.1276(3) 0.0385(9) Uani 1 1 d . . .
O8 O 0.3961(3) 1.00414(12) 1.1537(3) 0.0436(10) Uani 1 1 d . . .
O9 O 0.5000 0.84155(18) 0.7500 0.0434(13) Uani 1 2 d S . .
H9A H 0.5249 0.8606 0.8087 0.052 Uiso 0.50 1 calc PR . .
H9B H 0.4751 0.8606 0.6913 0.052 Uiso 0.50 1 calc PR . .
N1 N 0.2786(3) 0.75750(14) 0.7017(4) 0.0391(11) Uani 1 1 d . . .
N2 N 0.1798(3) 0.70675(13) 0.6053(4) 0.0375(11) Uani 1 1 d D B .
N3 N 0.1786(3) 0.54276(13) 0.5980(4) 0.0364(11) Uani 1 1 d D B .
N4 N 0.1777(3) 0.49254(13) 0.6995(4) 0.0350(10) Uani 1 1 d . . .
C1 C 0.1810(3) 0.86608(15) 0.5318(4) 0.0294(11) Uani 1 1 d . . .
C2 C 0.1633(3) 0.82293(15) 0.4910(4) 0.0307(11) Uani 1 1 d . . .
H2 H 0.2067 0.8030 0.5094 0.037 Uiso 1 1 calc R . .
C3 C 0.0804(3) 0.81021(15) 0.4229(4) 0.0316(11) Uani 1 1 d . . .
C4 C 0.0161(3) 0.83998(17) 0.3949(4) 0.0363(12) Uani 1 1 d . . .
H4 H -0.0394 0.8308 0.3498 0.044 Uiso 1 1 calc R . .
C5 C 0.0327(3) 0.88378(17) 0.4330(5) 0.0372(13) Uani 1 1 d . . .
C6 C 0.1159(3) 0.89567(16) 0.5023(4) 0.0359(12) Uani 1 1 d . . .
H6 H 0.1284 0.9243 0.5298 0.043 Uiso 1 1 calc R . .
C7 C 0.2704(3) 0.87975(15) 0.6102(4) 0.0310(11) Uani 1 1 d . . .
C8 C 0.0579(3) 0.76356(16) 0.3767(4) 0.0301(11) Uani 1 1 d . . .
C9 C -0.0387(4) 0.9169(2) 0.4047(6) 0.0540(17) Uani 1 1 d . . .
C10 C -0.1225(5) 0.9013(3) 0.3131(8) 0.091(3) Uani 1 1 d . . .
H10A H -0.1640 0.9242 0.2931 0.136 Uiso 1 1 calc R . .
H10B H -0.1395 0.8743 0.3290 0.136 Uiso 1 1 calc R . .
H10C H -0.1170 0.8954 0.2594 0.136 Uiso 1 1 calc R . .
C11 C -0.0195(5) 0.9623(2) 0.3812(8) 0.089(3) Uani 1 1 d . . .
H11A H -0.0179 0.9598 0.3237 0.133 Uiso 1 1 calc R . .
H11B H 0.0340 0.9726 0.4376 0.133 Uiso 1 1 calc R . .
H11C H -0.0624 0.9832 0.3672 0.133 Uiso 1 1 calc R . .
C12 C -0.0448(6) 0.9206(3) 0.4940(8) 0.094(3) Uani 1 1 d . . .
H12A H 0.0074 0.9317 0.5514 0.141 Uiso 1 1 calc R . .
H12B H -0.0563 0.8916 0.5089 0.141 Uiso 1 1 calc R . .
H12C H -0.0893 0.9409 0.4776 0.141 Uiso 1 1 calc R . .
C13 C 0.4076(3) 0.88653(15) 0.9642(4) 0.0326(12) Uani 1 1 d . . .
C14 C 0.4305(3) 0.92990(15) 1.0060(4) 0.0301(11) Uani 1 1 d . . .
H14 H 0.4572 0.9495 0.9887 0.036 Uiso 1 1 calc R . .
C15 C 0.4126(3) 0.94287(15) 1.0735(4) 0.0316(11) Uani 1 1 d . . .
C16 C 0.3730(4) 0.91344(18) 1.0999(5) 0.0390(13) Uani 1 1 d . . .
H16 H 0.3599 0.9231 1.1434 0.047 Uiso 1 1 calc R . .
C17 C 0.3522(4) 0.86932(18) 1.0622(5) 0.0430(14) Uani 1 1 d . A .
C18 C 0.3693(4) 0.85732(17) 0.9939(5) 0.0390(13) Uani 1 1 d . . .
H18 H 0.3547 0.8287 0.9665 0.047 Uiso 1 1 calc R . .
C19 C 0.4219(3) 0.87137(15) 0.8874(4) 0.0315(11) Uani 1 1 d . . .
C20 C 0.4373(3) 0.98913(15) 1.1223(4) 0.0298(11) Uani 1 1 d . . .
C21 C 0.3086(4) 0.8366(2) 1.0905(5) 0.0607(13) Uani 1 1 d DU . .
C25 C 0.2600(4) 0.71998(16) 0.6504(5) 0.0391(13) Uani 1 1 d . . .
H25 H 0.2987 0.7041 0.6458 0.047 Uiso 1 1 calc R . .
C26 C 0.2048(4) 0.76980(17) 0.6903(5) 0.0387(13) Uani 1 1 d . . .
C27 C 0.1860(4) 0.80704(19) 0.7267(5) 0.0504(16) Uani 1 1 d . . .
H27 H 0.2270 0.8280 0.7685 0.061 Uiso 1 1 calc R . .
C28 C 0.1054(5) 0.8113(2) 0.6985(7) 0.067(2) Uani 1 1 d . . .
H28 H 0.0916 0.8359 0.7214 0.080 Uiso 1 1 calc R . .
C29 C 0.0427(5) 0.7801(2) 0.6362(7) 0.071(2) Uani 1 1 d . . .
H29 H -0.0116 0.7845 0.6180 0.086 Uiso 1 1 calc R . .
C30 C 0.0603(4) 0.7426(2) 0.6010(6) 0.0562(18) Uani 1 1 d . . .
H30 H 0.0192 0.7215 0.5604 0.067 Uiso 1 1 calc R . .
C31 C 0.1418(4) 0.73811(17) 0.6291(4) 0.0378(13) Uani 1 1 d . . .
C32 C 0.1413(4) 0.66720(14) 0.5390(4) 0.0436(14) Uani 1 1 d D . .
H32A H 0.0812 0.6672 0.5080 0.052 Uiso 1 1 d R B .
H32B H 0.1497 0.6689 0.4861 0.052 Uiso 1 1 d R . .
C34 C 0.1535(4) 0.58321(14) 0.5349(4) 0.0416(14) Uani 1 1 d D . .
H34A H 0.0931 0.5830 0.4852 0.050 Uiso 1 1 d R B .
H34B H 0.1801 0.5829 0.4998 0.050 Uiso 1 1 d R . .
C35 C 0.1447(3) 0.52965(17) 0.6462(4) 0.0374(13) Uani 1 1 d . . .
H35 H 0.1017 0.5453 0.6424 0.045 Uiso 1 1 calc R B .
C36 C 0.2400(3) 0.51182(16) 0.6206(4) 0.0357(12) Uani 1 1 d . . .
C37 C 0.2931(4) 0.5077(2) 0.5902(6) 0.0518(16) Uani 1 1 d . B .
H37 H 0.2923 0.5282 0.5468 0.062 Uiso 1 1 calc R . .
C38 C 0.3470(5) 0.4717(2) 0.6278(7) 0.066(2) Uani 1 1 d . . .
H38 H 0.3842 0.4679 0.6100 0.079 Uiso 1 1 calc R B .
C39 C 0.3475(5) 0.4406(2) 0.6919(6) 0.061(2) Uani 1 1 d . B .
H39 H 0.3849 0.4167 0.7155 0.073 Uiso 1 1 calc R . .
C40 C 0.2938(4) 0.44420(18) 0.7217(5) 0.0444(14) Uani 1 1 d . . .
H40 H 0.2940 0.4233 0.7641 0.053 Uiso 1 1 calc R B .
C41 C 0.2395(3) 0.48086(16) 0.6846(4) 0.0343(12) Uani 1 1 d . B .
C33 C 0.1586(9) 0.62441(16) 0.5957(8) 0.037(2) Uani 0.460(14) 1 d PDU B 1
H33A H 0.1181 0.6210 0.6118 0.044 Uiso 0.460(14) 1 calc PR B 1
H33B H 0.2142 0.6258 0.6583 0.044 Uiso 0.460(14) 1 calc PR B 1
C33' C 0.1929(7) 0.62502(15) 0.5965(7) 0.037(2) Uani 0.540(14) 1 d PD B 2
H33C H 0.2494 0.6282 0.6141 0.044 Uiso 0.540(14) 1 calc PR B 2
H33D H 0.1967 0.6224 0.6582 0.044 Uiso 0.540(14) 1 calc PR B 2

loop_
_atom_site_aniso_label
_atom_site_aniso_U_11
_atom_site_aniso_U_22
_atom_site_aniso_U_33
_atom_site_aniso_U_23
_atom_site_aniso_U_13
_atom_site_aniso_U_12
C22 0.0620(19) 0.0619(19) 0.0621(17) 0.0007(10) 0.0365(12) -0.0009(9)
C23 0.0628(17) 0.0604(17) 0.0616(18) 0.0005(9) 0.0359(11) -0.0013(9)
C24 0.0626(15) 0.0630(17) 0.0633(15) -0.0007(9) 0.0366(9) -0.0008(9)
C22' 0.0620(19) 0.0619(19) 0.0621(17) 0.0007(10) 0.0365(12) -0.0009(9)
C23' 0.0628(17) 0.0604(17) 0.0616(18) 0.0005(9) 0.0359(11) -0.0013(9)
C24' 0.0626(15) 0.0630(17) 0.0633(15) -0.0007(9) 0.0366(9) -0.0008(9)
Mn1 0.0385(4) 0.0130(4) 0.0387(5) -0.0030(3) 0.0251(4) -0.0044(3)
Mn2 0.0338(4) 0.0141(4) 0.0418(5) -0.0038(3) 0.0190(4) 0.0027(3)
O1 0.043(2) 0.0178(17) 0.047(2) -0.0079(16) 0.0206(19) -0.0055(15)
O2 0.043(2) 0.0217(18) 0.048(3) -0.0027(16) 0.019(2) 0.0027(15)
O3 0.045(2) 0.0231(18) 0.045(3) -0.0103(16) 0.023(2) -0.0047(15)
O4 0.048(2) 0.035(2) 0.059(3) -0.0193(19) 0.034(2) -0.0175(18)
O5 0.074(3) 0.0157(17) 0.046(3) -0.0082(16) 0.037(2) -0.0070(16)
O6 0.046(2) 0.0199(17) 0.039(2) -0.0015(15) 0.0217(19) -0.0018(15)
O7 0.046(2) 0.0198(17) 0.054(3) -0.0091(16) 0.031(2) -0.0092(15)
O8 0.048(2) 0.033(2) 0.056(3) -0.0140(18) 0.034(2) -0.0028(17)
O9 0.039(3) 0.036(3) 0.050(4) 0.000 0.022(3) 0.000
N1 0.045(3) 0.024(2) 0.052(3) -0.008(2) 0.030(3) -0.0064(18)
N2 0.046(3) 0.021(2) 0.048(3) -0.0022(19) 0.029(2) -0.0044(18)
N3 0.044(3) 0.022(2) 0.044(3) 0.0055(19) 0.025(2) -0.0020(18)
N4 0.039(2) 0.022(2) 0.048(3) 0.0075(19) 0.028(2) 0.0014(17)
C1 0.035(3) 0.017(2) 0.036(3) -0.005(2) 0.020(2) -0.0047(19)
C2 0.038(3) 0.015(2) 0.041(3) -0.001(2) 0.024(3) -0.0021(19)
C3 0.040(3) 0.018(2) 0.040(3) -0.007(2) 0.025(3) -0.006(2)
C4 0.035(3) 0.026(3) 0.046(4) -0.007(2) 0.023(3) -0.005(2)
C5 0.041(3) 0.022(2) 0.050(4) -0.005(2) 0.027(3) -0.002(2)
C6 0.046(3) 0.018(2) 0.048(4) -0.004(2) 0.030(3) 0.000(2)
C7 0.042(3) 0.017(2) 0.036(3) 0.000(2) 0.024(3) -0.002(2)
C8 0.035(3) 0.022(2) 0.036(3) -0.004(2) 0.022(3) -0.004(2)
C9 0.042(3) 0.033(3) 0.072(5) -0.010(3) 0.025(3) 0.003(2)
C10 0.049(4) 0.056(5) 0.122(8) -0.015(5) 0.023(5) 0.016(4)
C11 0.072(5) 0.034(4) 0.146(9) 0.014(4) 0.055(6) 0.021(3)
C12 0.087(6) 0.092(7) 0.121(8) -0.012(6) 0.071(6) 0.023(5)
C13 0.036(3) 0.016(2) 0.040(3) -0.004(2) 0.019(3) -0.0009(19)
C14 0.034(3) 0.017(2) 0.037(3) -0.004(2) 0.019(2) 0.0013(18)
C15 0.035(3) 0.017(2) 0.042(3) -0.005(2) 0.022(3) -0.0009(19)
C16 0.048(3) 0.030(3) 0.050(4) -0.007(2) 0.034(3) -0.006(2)
C17 0.055(4) 0.024(3) 0.056(4) -0.003(2) 0.035(3) -0.004(2)
C18 0.051(3) 0.018(2) 0.052(4) -0.007(2) 0.032(3) -0.005(2)
C19 0.036(3) 0.019(2) 0.031(3) -0.001(2) 0.014(2) 0.0009(19)
C20 0.037(3) 0.019(2) 0.034(3) -0.003(2) 0.020(3) 0.0019(19)
C21 0.0619(15) 0.0599(15) 0.0617(15) 0.0006(9) 0.0365(10) -0.0017(9)
C25 0.045(3) 0.021(2) 0.059(4) -0.008(2) 0.035(3) -0.005(2)
C26 0.047(3) 0.025(3) 0.045(4) 0.001(2) 0.027(3) 0.000(2)
C27 0.058(4) 0.025(3) 0.067(5) -0.013(3) 0.035(4) -0.004(3)
C28 0.074(5) 0.034(3) 0.102(6) -0.011(4) 0.056(5) 0.004(3)
C29 0.054(4) 0.053(4) 0.116(7) -0.007(4) 0.054(5) -0.002(3)
C30 0.048(4) 0.033(3) 0.082(5) -0.007(3) 0.034(4) -0.005(3)
C31 0.045(3) 0.024(3) 0.043(4) 0.002(2) 0.025(3) -0.003(2)
C32 0.054(3) 0.019(3) 0.052(4) -0.006(2) 0.027(3) -0.008(2)
C34 0.056(3) 0.017(2) 0.052(4) 0.008(2) 0.032(3) 0.001(2)
C35 0.041(3) 0.024(3) 0.051(4) 0.006(2) 0.029(3) 0.000(2)
C36 0.041(3) 0.020(2) 0.045(4) 0.000(2) 0.024(3) -0.003(2)
C37 0.074(4) 0.036(3) 0.070(5) 0.002(3) 0.055(4) -0.002(3)
C38 0.085(5) 0.043(4) 0.108(7) 0.009(4) 0.077(5) 0.009(3)
C39 0.067(4) 0.039(3) 0.101(6) 0.011(4) 0.061(5) 0.014(3)
C40 0.050(3) 0.029(3) 0.060(4) 0.009(3) 0.036(3) 0.004(2)
C41 0.040(3) 0.024(2) 0.043(3) -0.002(2) 0.026(3) -0.001(2)
C33 0.037(2) 0.036(2) 0.037(2) 0.0004(10) 0.0211(13) -0.0007(10)
C33' 0.037(2) 0.036(2) 0.037(2) 0.0004(10) 0.0211(13) -0.0007(10)

loop_
_atom_type_symbol
_atom_type_description
_atom_type_scat_dispersion_real
_atom_type_scat_dispersion_imag
_atom_type_scat_source
C C 0.0033 0.0016 'International Tables Vol C Tables 4.2.6.8 and 6.1.1.4'
H H 0.0000 0.0000 'International Tables Vol C Tables 4.2.6.8 and 6.1.1.4'
N N 0.0061 0.0033 'International Tables Vol C Tables 4.2.6.8 and 6.1.1.4'
O O 0.0106 0.0060 'International Tables Vol C Tables 4.2.6.8 and 6.1.1.4'
Mn Mn 0.3368 0.7283 'International Tables Vol C Tables 4.2.6.8 and 6.1.1.4'

loop_
_geom_angle_atom_site_label_1
_geom_angle_atom_site_label_2
_geom_angle_atom_site_label_3
_geom_angle
_geom_angle_site_symmetry_1
_geom_angle_site_symmetry_3
C21 C22 H22A 109.5 . .
C21 C22 H22B 109.5 . .
C21 C22 H22C 109.5 . .
C21 C23 H23A 109.5 . .
C21 C23 H23B 109.5 . .
C21 C23 H23C 109.5 . .
C21 C24 H24A 109.5 . .
C21 C24 H24B 109.5 . .
C21 C24 H24C 109.5 . .
C21 C22' H22D 109.5 . .
C21 C22' H22E 109.5 . .
H22D C22' H22E 109.5 . .
C21 C22' H22F 109.5 . .
H22D C22' H22F 109.5 . .
H22E C22' H22F 109.5 . .
C21 C23' H23D 109.5 . .
C21 C23' H23E 109.5 . .
H23D C23' H23E 109.5 . .
C21 C23' H23F 109.5 . .
H23D C23' H23F 109.5 . .
H23E C23' H23F 109.5 . .
C21 C24' H24D 109.5 . .
C21 C24' H24E 109.5 . .
H24D C24' H24E 109.5 . .
C21 C24' H24F 109.5 . .
H24D C24' H24F 109.5 . .
H24E C24' H24F 109.5 . .
O8 Mn1 O6 144.58(16) 6_575 .
O8 Mn1 O1 93.70(16) 6_575 .
O6 Mn1 O1 94.82(14) . .
O8 Mn1 O7 86.67(16) 6_575 5_677
O6 Mn1 O7 84.64(14) . 5_677
O1 Mn1 O7 179.45(16) . 5_677
O8 Mn1 N4 107.03(16) 6_575 4_556
O6 Mn1 N4 106.75(16) . 4_556
O1 Mn1 N4 93.12(16) . 4_556
O7 Mn1 N4 87.16(15) 5_677 4_556
O4 Mn2 O2 164.86(16) 8_566 .
O4 Mn2 O5 89.67(17) 8_566 .
O2 Mn2 O5 91.46(15) . .
O4 Mn2 O3 87.07(16) 8_566 7_566
O2 Mn2 O3 91.25(15) . 7_566
O5 Mn2 O3 176.34(16) . 7_566
O4 Mn2 N1 98.06(17) 8_566 .
O2 Mn2 N1 96.92(17) . .
O5 Mn2 N1 93.97(17) . .
O3 Mn2 N1 88.14(16) 7_566 .
O4 Mn2 O9 90.06(14) 8_566 .
O2 Mn2 O9 74.85(14) . .
O5 Mn2 O9 89.82(13) . .
O3 Mn2 O9 88.52(12) 7_566 .
N1 Mn2 O9 171.05(14) . .
C7 O1 Mn1 133.8(4) . .
C7 O2 Mn2 145.9(4) . .
C8 O3 Mn2 127.6(4) . 7_566
C8 O4 Mn2 144.3(4) . 8_465
C19 O5 Mn2 132.3(4) . .
C19 O6 Mn1 133.9(3) . .
C20 O7 Mn1 134.5(4) . 5_677
C20 O8 Mn1 148.6(4) . 6_576
Mn2 O9 Mn2 110.4(2) . 2_656
Mn2 O9 H9A 109.6 . .
Mn2 O9 H9A 109.6 2_656 .
Mn2 O9 H9B 109.6 . .
Mn2 O9 H9B 109.6 2_656 .
H9A O9 H9B 108.1 . .
C25 N1 C26 104.8(5) . .
C25 N1 Mn2 117.4(4) . .
C26 N1 Mn2 133.9(3) . .
C25 N2 C31 106.8(4) . .
C25 N2 C32 125.0(5) . .
C31 N2 C32 128.1(5) . .
C35 N3 C36 107.0(4) . .
C35 N3 C34 124.8(5) . .
C36 N3 C34 128.2(5) . .
C35 N4 C41 103.6(4) . .
C35 N4 Mn1 118.9(3) . 4_546
C41 N4 Mn1 134.3(3) . 4_546
C6 C1 C2 119.9(5) . .
C6 C1 C7 120.1(4) . .
C2 C1 C7 120.0(4) . .
C3 C2 C1 119.1(5) . .
C3 C2 H2 120.4 . .
C1 C2 H2 120.4 . .
C4 C3 C2 120.3(4) . .
C4 C3 C8 118.6(5) . .
C2 C3 C8 121.1(4) . .
C3 C4 C5 121.3(5) . .
C3 C4 H4 119.4 . .
C5 C4 H4 119.4 . .
C6 C5 C4 117.6(5) . .
C6 C5 C9 120.6(5) . .
C4 C5 C9 121.7(5) . .
C1 C6 C5 121.8(5) . .
C1 C6 H6 119.1 . .
C5 C6 H6 119.1 . .
O2 C7 O1 124.2(5) . .
O2 C7 C1 117.9(4) . .
O1 C7 C1 117.8(4) . .
O4 C8 O3 126.1(5) . .
O4 C8 C3 116.7(4) . .
O3 C8 C3 117.2(4) . .
C11 C9 C10 107.9(7) . .
C11 C9 C12 110.1(7) . .
C10 C9 C12 109.3(7) . .
C11 C9 C5 109.6(5) . .
C10 C9 C5 111.8(5) . .
C12 C9 C5 108.2(6) . .
C9 C10 H10A 109.5 . .
C9 C10 H10B 109.5 . .
H10A C10 H10B 109.5 . .
C9 C10 H10C 109.5 . .
H10A C10 H10C 109.5 . .
H10B C10 H10C 109.5 . .
C9 C11 H11A 109.5 . .
C9 C11 H11B 109.5 . .
H11A C11 H11B 109.5 . .
C9 C11 H11C 109.5 . .
H11A C11 H11C 109.5 . .
H11B C11 H11C 109.5 . .
C9 C12 H12A 109.5 . .
C9 C12 H12B 109.5 . .
H12A C12 H12B 109.5 . .
C9 C12 H12C 109.5 . .
H12A C12 H12C 109.5 . .
H12B C12 H12C 109.5 . .
C18 C13 C14 118.9(5) . .
C18 C13 C19 119.6(4) . .
C14 C13 C19 121.4(5) . .
C15 C14 C13 119.1(5) . .
C15 C14 H14 120.4 . .
C13 C14 H14 120.4 . .
C14 C15 C16 120.6(5) . .
C14 C15 C20 121.3(4) . .
C16 C15 C20 118.2(5) . .
C15 C16 C17 121.6(5) . .
C15 C16 H16 119.2 . .
C17 C16 H16 119.2 . .
C18 C17 C16 116.8(5) . .
C18 C17 C21 120.9(5) . .
C16 C17 C21 122.2(5) . .
C17 C18 C13 122.9(5) . .
C17 C18 H18 118.6 . .
C13 C18 H18 118.6 . .
O5 C19 O6 122.9(5) . .
O5 C19 C13 117.5(5) . .
O6 C19 C13 119.6(4) . .
O7 C20 O8 125.7(4) . .
O7 C20 C15 117.4(4) . .
O8 C20 C15 116.9(4) . .
C22 C21 C24' 88.0(8) . .
C22 C21 C24 108.7(6) . .
C22 C21 C23' 122.3(10) . .
C24' C21 C23' 108.7(7) . .
C24 C21 C23' 88.9(8) . .
C22 C21 C17 113.9(7) . .
C24' C21 C17 110.1(9) . .
C24 C21 C17 108.6(7) . .
C23' C21 C17 110.9(9) . .
C24' C21 C22' 109.2(7) . .
C24 C21 C22' 128.4(9) . .
C23' C21 C22' 109.1(7) . .
C17 C21 C22' 108.9(9) . .
C22 C21 C23 108.4(6) . .
C24' C21 C23 126.4(9) . .
C24 C21 C23 108.6(6) . .
C17 C21 C23 108.5(7) . .
C22' C21 C23 91.4(8) . .
N1 C25 N2 113.8(5) . .
N1 C25 H25 123.1 . .
N2 C25 H25 123.1 . .
N1 C26 C31 109.2(5) . .
N1 C26 C27 130.9(5) . .
C31 C26 C27 119.9(5) . .
C28 C27 C26 117.5(6) . .
C28 C27 H27 121.2 . .
C26 C27 H27 121.2 . .
C27 C28 C29 122.3(6) . .
C27 C28 H28 118.9 . .
C29 C28 H28 118.9 . .
C30 C29 C28 121.1(6) . .
C30 C29 H29 119.4 . .
C28 C29 H29 119.4 . .
C31 C30 C29 116.9(6) . .
C31 C30 H30 121.5 . .
C29 C30 H30 121.5 . .
N2 C31 C30 132.3(5) . .
N2 C31 C26 105.4(5) . .
C30 C31 C26 122.2(5) . .
N2 C32 C33 112.9(5) . .
N2 C32 C33' 109.1(5) . .
N2 C32 H32A 109.3 . .
C33 C32 H32A 95.6 . .
C33' C32 H32A 118.9 . .
N2 C32 H32B 109.5 . .
C33 C32 H32B 120.2 . .
C33' C32 H32B 101.5 . .
H32A C32 H32B 108.0 . .
N3 C34 C33' 112.0(5) . .
N3 C34 C33 109.2(5) . .
N3 C34 H34A 109.4 . .
C33' C34 H34A 117.9 . .
C33 C34 H34A 98.0 . .
N3 C34 H34B 109.3 . .
C33' C34 H34B 99.5 . .
C33 C34 H34B 122.1 . .
H34A C34 H34B 108.0 . .
N4 C35 N3 114.2(5) . .
N4 C35 H35 122.9 . .
N3 C35 H35 122.9 . .
N3 C36 C37 132.3(5) . .
N3 C36 C41 105.2(5) . .
C37 C36 C41 122.5(5) . .
C38 C37 C36 116.3(6) . .
C38 C37 H37 121.8 . .
C36 C37 H37 121.8 . .
C37 C38 C39 121.8(6) . .
C37 C38 H38 119.1 . .
C39 C38 H38 119.1 . .
C38 C39 C40 122.1(6) . .
C38 C39 H39 118.9 . .
C40 C39 H39 118.9 . .
C39 C40 C41 116.3(6) . .
C39 C40 H40 121.8 . .
C41 C40 H40 121.8 . .
C40 C41 C36 120.9(5) . .
C40 C41 N4 129.1(5) . .
C36 C41 N4 110.0(4) . .
C32 C33 C34 111.8(7) . .
C32 C33 H33A 109.3 . .
C34 C33 H33A 109.3 . .
C32 C33 H33B 109.3 . .
C34 C33 H33B 109.3 . .
H33A C33 H33B 107.9 . .
C34 C33' C32 111.5(6) . .
C34 C33' H33C 109.3 . .
C32 C33' H33C 109.3 . .
C34 C33' H33D 109.3 . .
C32 C33' H33D 109.3 . .
H33C C33' H33D 108.0 . .

loop_
_geom_bond_atom_site_label_1
_geom_bond_atom_site_label_2
_geom_bond_distance
_geom_bond_site_symmetry_2
C22 C21 1.529(8) .
C22 H22A 0.9600 .
C22 H22B 0.9600 .
C22 H22C 0.9600 .
C23 C21 1.547(8) .
C23 H23A 0.9600 .
C23 H23B 0.9600 .
C23 H23C 0.9600 .
C24 C21 1.530(8) .
C24 H24A 0.9600 .
C24 H24B 0.9600 .
C24 H24C 0.9600 .
C22' C21 1.533(9) .
C22' H22D 0.9600 .
C22' H22E 0.9600 .
C22' H22F 0.9600 .
C23' C21 1.529(9) .
C23' H23D 0.9600 .
C23' H23E 0.9600 .
C23' H23F 0.9600 .
C24' C21 1.532(9) .
C24' H24D 0.9600 .
C24' H24E 0.9600 .
C24' H24F 0.9600 .
Mn1 O8 2.079(4) 6_575
Mn1 O6 2.125(4) .
Mn1 O1 2.124(4) .
Mn1 O7 2.177(4) 5_677
Mn1 N4 2.198(4) 4_556
Mn2 O4 2.102(4) 8_566
Mn2 O2 2.143(4) .
Mn2 O5 2.152(4) .
Mn2 O3 2.166(4) 7_566
Mn2 N1 2.251(4) .
Mn2 O9 2.411(3) .
O1 C7 1.264(6) .
O2 C7 1.251(6) .
O3 C8 1.251(6) .
O3 Mn2 2.166(4) 7_566
O4 C8 1.240(6) .
O4 Mn2 2.102(4) 8_465
O5 C19 1.259(6) .
O6 C19 1.272(6) .
O7 C20 1.248(6) .
O7 Mn1 2.177(4) 5_677
O8 C20 1.259(6) .
O8 Mn1 2.079(4) 6_576
O9 Mn2 2.411(3) 2_656
O9 H9A 0.9700 .
O9 H9B 0.9700 .
N1 C25 1.317(7) .
N1 C26 1.390(7) .
N2 C25 1.345(7) .
N2 C31 1.382(7) .
N2 C32 1.479(6) .
N3 C35 1.347(7) .
N3 C36 1.382(7) .
N3 C34 1.475(5) .
N4 C35 1.323(7) .
N4 C41 1.403(7) .
N4 Mn1 2.198(4) 4_546
C1 C6 1.383(7) .
C1 C2 1.398(6) .
C1 C7 1.505(7) .
C2 C3 1.385(7) .
C2 H2 0.9300 .
C3 C4 1.381(7) .
C3 C8 1.522(6) .
C4 C5 1.403(7) .
C4 H4 0.9300 .
C5 C6 1.385(8) .
C5 C9 1.544(8) .
C6 H6 0.9300 .
C9 C11 1.512(10) .
C9 C10 1.516(10) .
C9 C12 1.534(12) .
C10 H10A 0.9600 .
C10 H10B 0.9600 .
C10 H10C 0.9600 .
C11 H11A 0.9600 .
C11 H11B 0.9600 .
C11 H11C 0.9600 .
C12 H12A 0.9600 .
C12 H12B 0.9600 .
C12 H12C 0.9600 .
C13 C18 1.405(8) .
C13 C14 1.410(6) .
C13 C19 1.503(8) .
C14 C15 1.389(7) .
C14 H14 0.9300 .
C15 C16 1.392(7) .
C15 C20 1.526(6) .
C16 C17 1.410(7) .
C16 H16 0.9300 .
C17 C18 1.383(8) .
C17 C21 1.532(9) .
C18 H18 0.9300 .
C25 H25 0.9300 .
C26 C31 1.408(8) .
C26 C27 1.405(8) .
C27 C28 1.364(9) .
C27 H27 0.9300 .
C28 C29 1.401(10) .
C28 H28 0.9300 .
C29 C30 1.387(10) .
C29 H29 0.9300 .
C30 C31 1.383(9) .
C30 H30 0.9300 .
C32 C33 1.497(7) .
C32 C33' 1.545(7) .
C32 H32A 0.9700 .
C32 H32B 0.9700 .
C34 C33' 1.505(7) .
C34 C33 1.547(7) .
C34 H34A 0.9700 .
C34 H34B 0.9700 .
C35 H35 0.9300 .
C36 C37 1.389(8) .
C36 C41 1.400(8) .
C37 C38 1.376(9) .
C37 H37 0.9300 .
C38 C39 1.395(10) .
C38 H38 0.9300 .
C39 C40 1.392(9) .
C39 H39 0.9300 .
C40 C41 1.393(7) .
C40 H40 0.9300 .
C33 H33A 0.9700 .
C33 H33B 0.9700 .
C33' H33C 0.9700 .
C33' H33D 0.9700 .

loop_
_geom_hbond_atom_site_label_D
_geom_hbond_atom_site_label_H
_geom_hbond_atom_site_label_A
_geom_hbond_distance_DH
_geom_hbond_distance_HA
_geom_hbond_distance_DA
_geom_hbond_angle_DHA
_geom_hbond_site_symmetry_A
O9 H9A O6 0.97 2.31 2.959(5) 123.6 .
O9 H9B O6 0.97 2.31 2.959(5) 123.6 2_656

loop_
_geom_torsion_atom_site_label_1
_geom_torsion_atom_site_label_2
_geom_torsion_atom_site_label_3
_geom_torsion_atom_site_label_4
_geom_torsion
_geom_torsion_site_symmetry_1
_geom_torsion_site_symmetry_4
O8 Mn1 O1 C7 114.0(5) 6_575 .
O6 Mn1 O1 C7 -31.6(5) . .
N4 Mn1 O1 C7 -138.7(5) 4_556 .
O4 Mn2 O2 C7 -140.5(7) 8_566 .
O5 Mn2 O2 C7 -46.4(6) . .
O3 Mn2 O2 C7 136.1(6) 7_566 .
N1 Mn2 O2 C7 47.8(6) . .
O9 Mn2 O2 C7 -135.8(6) . .
O4 Mn2 O5 C19 128.2(5) 8_566 .
O2 Mn2 O5 C19 -36.7(5) . .
N1 Mn2 O5 C19 -133.8(5) . .
O9 Mn2 O5 C19 38.1(5) . .
O8 Mn1 O6 C19 -155.7(4) 6_575 .
O1 Mn1 O6 C19 -52.4(5) . .
O7 Mn1 O6 C19 127.7(5) 5_677 .
N4 Mn1 O6 C19 42.3(5) 4_556 .
O4 Mn2 O9 Mn2 36.76(12) 8_566 2_656
O2 Mn2 O9 Mn2 -142.01(12) . 2_656
O5 Mn2 O9 Mn2 126.43(11) . 2_656
O3 Mn2 O9 Mn2 -50.31(10) 7_566 2_656
O4 Mn2 N1 C25 -67.9(5) 8_566 .
O2 Mn2 N1 C25 109.9(4) . .
O5 Mn2 N1 C25 -158.2(4) . .
O3 Mn2 N1 C25 18.9(4) 7_566 .
O4 Mn2 N1 C26 138.2(6) 8_566 .
O2 Mn2 N1 C26 -44.0(6) . .
O5 Mn2 N1 C26 48.0(6) . .
O3 Mn2 N1 C26 -135.0(6) 7_566 .
C6 C1 C2 C3 -1.3(8) . .
C7 C1 C2 C3 176.6(5) . .
C1 C2 C3 C4 0.8(8) . .
C1 C2 C3 C8 -179.7(5) . .
C2 C3 C4 C5 1.0(9) . .
C8 C3 C4 C5 -178.6(5) . .
C3 C4 C5 C6 -2.0(9) . .
C3 C4 C5 C9 -178.1(6) . .
C2 C1 C6 C5 0.2(9) . .
C7 C1 C6 C5 -177.7(5) . .
C4 C5 C6 C1 1.4(9) . .
C9 C5 C6 C1 177.6(6) . .
Mn2 O2 C7 O1 99.6(7) . .
Mn2 O2 C7 C1 -82.8(8) . .
Mn1 O1 C7 O2 -8.6(9) . .
Mn1 O1 C7 C1 173.8(3) . .
C6 C1 C7 O2 175.7(5) . .
C2 C1 C7 O2 -2.3(8) . .
C6 C1 C7 O1 -6.6(8) . .
C2 C1 C7 O1 175.5(5) . .
Mn2 O4 C8 O3 -18.1(11) 8_465 .
Mn2 O4 C8 C3 161.8(5) 8_465 .
Mn2 O3 C8 O4 46.6(8) 7_566 .
Mn2 O3 C8 C3 -133.3(4) 7_566 .
C4 C3 C8 O4 -18.1(8) . .
C2 C3 C8 O4 162.4(5) . .
C4 C3 C8 O3 161.8(5) . .
C2 C3 C8 O3 -17.7(8) . .
C6 C5 C9 C11 48.5(9) . .
C4 C5 C9 C11 -135.6(7) . .
C6 C5 C9 C10 168.0(7) . .
C4 C5 C9 C10 -16.0(10) . .
C6 C5 C9 C12 -71.6(8) . .
C4 C5 C9 C12 104.4(7) . .
C18 C13 C14 C15 -1.6(8) . .
C19 C13 C14 C15 177.3(5) . .
C13 C14 C15 C16 0.3(8) . .
C13 C14 C15 C20 179.0(5) . .
C14 C15 C16 C17 2.1(9) . .
C20 C15 C16 C17 -176.6(5) . .
C15 C16 C17 C18 -3.1(9) . .
C15 C16 C17 C21 -179.9(6) . .
C16 C17 C18 C13 1.8(9) . .
C21 C17 C18 C13 178.7(5) . .
C14 C13 C18 C17 0.5(9) . .
C19 C13 C18 C17 -178.3(5) . .
Mn2 O5 C19 O6 -16.0(8) . .
Mn2 O5 C19 C13 164.7(4) . .
Mn1 O6 C19 O5 110.6(5) . .
Mn1 O6 C19 C13 -70.1(7) . .
C18 C13 C19 O5 -8.7(8) . .
C14 C13 C19 O5 172.5(5) . .
C18 C13 C19 O6 172.0(5) . .
C14 C13 C19 O6 -6.9(8) . .
Mn1 O7 C20 O8 46.7(8) 5_677 .
Mn1 O7 C20 C15 -133.4(4) 5_677 .
Mn1 O8 C20 O7 -28.6(11) 6_576 .
Mn1 O8 C20 C15 151.5(5) 6_576 .
C14 C15 C20 O7 -23.4(8) . .
C16 C15 C20 O7 155.3(5) . .
C14 C15 C20 O8 156.5(5) . .
C16 C15 C20 O8 -24.8(7) . .
C18 C17 C21 C22 176.1(8) . .
C16 C17 C21 C22 -7.2(10) . .
C18 C17 C21 C24' -86.9(12) . .
C16 C17 C21 C24' 89.8(12) . .
C18 C17 C21 C24 -62.6(9) . .
C16 C17 C21 C24 114.0(9) . .
C18 C17 C21 C23' 33.5(12) . .
C16 C17 C21 C23' -149.8(11) . .
C18 C17 C21 C22' 153.4(11) . .
C16 C17 C21 C22' -29.9(12) . .
C18 C17 C21 C23 55.2(9) . .
C16 C17 C21 C23 -128.1(8) . .
C26 N1 C25 N2 0.7(7) . .
Mn2 N1 C25 N2 -160.2(4) . .
C31 N2 C25 N1 -0.4(7) . .
C32 N2 C25 N1 176.7(5) . .
C25 N1 C26 C31 -0.7(6) . .
Mn2 N1 C26 C31 155.4(4) . .
C25 N1 C26 C27 -179.0(7) . .
Mn2 N1 C26 C27 -22.9(10) . .
N1 C26 C27 C28 176.7(7) . .
C31 C26 C27 C28 -1.5(10) . .
C26 C27 C28 C29 0.4(12) . .
C27 C28 C29 C30 0.9(14) . .
C28 C29 C30 C31 -1.0(12) . .
C25 N2 C31 C30 177.2(7) . .
C32 N2 C31 C30 0.2(10) . .
C25 N2 C31 C26 -0.1(6) . .
C32 N2 C31 C26 -177.1(5) . .
C29 C30 C31 N2 -177.0(7) . .
C29 C30 C31 C26 -0.1(10) . .
N1 C26 C31 N2 0.5(6) . .
C27 C26 C31 N2 179.0(5) . .
N1 C26 C31 C30 -177.1(6) . .
C27 C26 C31 C30 1.4(9) . .
C25 N2 C32 C33 83.3(9) . .
C31 N2 C32 C33 -100.2(8) . .
C25 N2 C32 C33' 56.8(9) . .
C31 N2 C32 C33' -126.7(7) . .
C35 N3 C34 C33' 80.1(8) . .
C36 N3 C34 C33' -99.1(8) . .
C35 N3 C34 C33 53.5(9) . .
C36 N3 C34 C33 -125.6(8) . .
C41 N4 C35 N3 0.5(6) . .
Mn1 N4 C35 N3 -162.0(4) 4_546 .
C36 N3 C35 N4 0.0(7) . .
C34 N3 C35 N4 -179.2(5) . .
C35 N3 C36 C37 178.1(7) . .
C34 N3 C36 C37 -2.7(10) . .
C35 N3 C36 C41 -0.6(6) . .
C34 N3 C36 C41 178.7(5) . .
N3 C36 C37 C38 -179.4(7) . .
C41 C36 C37 C38 -1.0(10) . .
C36 C37 C38 C39 0.8(12) . .
C37 C38 C39 C40 -0.1(13) . .
C38 C39 C40 C41 -0.4(11) . .
C39 C40 C41 C36 0.3(9) . .
C39 C40 C41 N4 178.3(6) . .
N3 C36 C41 C40 179.3(5) . .
C37 C36 C41 C40 0.5(9) . .
N3 C36 C41 N4 0.9(6) . .
C37 C36 C41 N4 -177.9(6) . .
C35 N4 C41 C40 -179.0(6) . .
Mn1 N4 C41 C40 -20.6(9) 4_546 .
C35 N4 C41 C36 -0.9(6) . .
Mn1 N4 C41 C36 157.6(4) 4_546 .
N2 C32 C33 C34 -155.1(7) . .
C33' C32 C33 C34 -68.8(10) . .
N3 C34 C33 C32 174.9(8) . .
C33' C34 C33 C32 73.7(11) . .
N3 C34 C33' C32 -156.4(7) . .
C33 C34 C33' C32 -68.1(10) . .
N2 C32 C33' C34 176.5(7) . .
C33 C32 C33' C34 73.1(10) . .
